data_4511496
loop_
_publ_author_name
'Li, Hao-Hong'
'Chen, Zhi-Rong'
'Li, Jun-Qian'
'Huang, Chang-Cang'
'Zhang, Yong-Fan'
'Jia, Gui-Xiao'

_publ_section_title
;
 Role of Spacers and Substituents in the Self-Assembly Process:&#x2009;
 Syntheses and Characterization of Three Novel Silver(I)/Iodine Polymers
;
_journal_issue 8
_journal_name_full 'Crystal Growth &amp; Design'
_journal_page_first 1813
_journal_paper_doi 10.1021/cg060123g
_journal_volume 6
_journal_year 2006
_chemical_formula_moiety 'C8 H19 Ag2 I3 N'
_chemical_formula_sum 'C8 H19 Ag2 I3 N'
_chemical_formula_weight 725.68
_chemical_name_systematic
;
 ?
;
_space_group_IT_number 12
_symmetry_cell_setting monoclinic
_symmetry_space_group_name_Hall '-C 2y'
_symmetry_space_group_name_H-M 'C 1 2/m 1'
_atom_sites_solution_hydrogens geom
_atom_sites_solution_primary direct
_atom_sites_solution_secondary difmap
_audit_creation_method SHELXL-97
_cell_angle_alpha 90.00
_cell_angle_beta 97.97(3)
_cell_angle_gamma 90.00
_cell_formula_units_Z 4
_cell_length_a 16.593(3)
_cell_length_b 12.867(3)
_cell_length_c 7.4962(15)
_cell_measurement_reflns_used 25
_cell_measurement_temperature 293(2)
_cell_measurement_theta_max 18
_cell_measurement_theta_min 12
_cell_volume 1585.0(6)
_computing_cell_refinement 'TEXRAY software'
_computing_data_collection 'TEXRAY software (Molecular Structure Corporation, 1999)'
_computing_data_reduction 'TEXSAN (Molecular Structure Corporation, 1999)'
_computing_molecular_graphics 'ORTEX (P.McArdle, 1995)'
_computing_publication_material 'SHELXL-97/2 (Sheldrick,1997)')'
_computing_structure_refinement 'SHELXL-97 (Sheldrick, 1997)'
_computing_structure_solution 'SHELXS-97 (Sheldrick, 1997)'
_diffrn_ambient_temperature 293(2)
_diffrn_detector_area_resol_mean None
_diffrn_measured_fraction_theta_full 0.995
_diffrn_measured_fraction_theta_max 0.995
_diffrn_measurement_device_type 'Rigaku Weissenberg IP'
_diffrn_measurement_method 'scintillation counter'
_diffrn_radiation_monochromator graphite
_diffrn_radiation_source 'rotor target'
_diffrn_radiation_type MoK\a
_diffrn_radiation_wavelength 0.71073
_diffrn_reflns_av_R_equivalents 0.0000
_diffrn_reflns_av_sigmaI/netI 0.0421
_diffrn_reflns_limit_h_max 21
_diffrn_reflns_limit_h_min 0
_diffrn_reflns_limit_k_max 16
_diffrn_reflns_limit_k_min 0
_diffrn_reflns_limit_l_max 9
_diffrn_reflns_limit_l_min -9
_diffrn_reflns_number 1896
_diffrn_reflns_theta_full 27.48
_diffrn_reflns_theta_max 27.48
_diffrn_reflns_theta_min 2.01
_diffrn_standards_decay_% 'not measured'
_diffrn_standards_interval_count 'not measured'
_diffrn_standards_interval_time 'not measured'
_diffrn_standards_number None
_exptl_absorpt_coefficient_mu 8.286
_exptl_absorpt_correction_T_max 0.44
_exptl_absorpt_correction_T_min 0.15
_exptl_absorpt_correction_type multi-scan
_exptl_absorpt_process_details 'TEXRAY software (Molecular Structure Corporation, 1999)'
_exptl_crystal_colour Colourless
_exptl_crystal_density_diffrn 3.041
_exptl_crystal_density_method 'not measured'
_exptl_crystal_description Block
_exptl_crystal_F_000 1308
_exptl_crystal_size_max 0.30
_exptl_crystal_size_mid 0.20
_exptl_crystal_size_min 0.10
_refine_diff_density_max 2.155
_refine_diff_density_min -1.723
_refine_diff_density_rms 0.517
_refine_ls_extinction_coef 0.0049(3)
_refine_ls_extinction_expression Fc^*^=kFc[1+0.001xFc^2^\l^3^/sin(2\q)]^-1/4^
_refine_ls_extinction_method SHELXL
_refine_ls_goodness_of_fit_ref 1.139
_refine_ls_hydrogen_treatment constr
_refine_ls_matrix_type full
_refine_ls_number_parameters 75
_refine_ls_number_reflns 1896
_refine_ls_number_restraints 0
_refine_ls_restrained_S_all 1.139
_refine_ls_R_factor_all 0.0461
_refine_ls_R_factor_gt 0.0383
_refine_ls_shift/su_max 0.001
_refine_ls_shift/su_mean 0.000
_refine_ls_structure_factor_coef Fsqd
_refine_ls_weighting_details 'calc w=1/[\s^2^(Fo^2^)+(0.0710P)^2^+0.0000P] where P=(Fo^2^+2Fc^2^)/3'
_refine_ls_weighting_scheme calc
_refine_ls_wR_factor_gt 0.1047
_refine_ls_wR_factor_ref 0.1207
_reflns_number_gt 1645
_reflns_number_total 1896
_reflns_threshold_expression >2sigma(I)
_cod_data_source_file cg060123gsi20060305_063418.cif
_cod_data_source_block
;
;
_cod_depositor_comments
;
The following automatic conversions were performed:
'_atom_site_symetry_multiplicity' tag replaced with
'_atom_site_symmetry_multiplicity'.

Automatic conversion script
Id: cif_correct_tags 1440 2010-10-19 06:21:57Z saulius 

The following automatic conversions were performed:

'_symmetry_cell_setting' value 'Monoclinic' changed to 'monoclinic'
according to
/usr/data/users/saulius/automatic-downloads/retrospective/ACS/lib/dictionaries/cif_core.dic
dictionary named 'cif_core.dic' version 2.4.2 from
2011-04-26.

'_exptl_absorpt_correction_type' value 'Multi-Scan'
changed to 'multi-scan' according to
/usr/data/users/saulius/automatic-downloads/retrospective/ACS/lib/dictionaries/cif_core.dic
dictionary named 'cif_core.dic' version 2.4.2 from 2011-04-26.

Automatic conversion script
Id: cif_fix_values 2281 2013-09-26 08:29:07Z andrius 
;
_cod_original_sg_symbol_Hall -C2y
_cod_original_sg_symbol_H-M C2/m
_cod_database_code 4511496

loop_
_symmetry_equiv_pos_as_xyz
'x, y, z'
'-x, y, -z'
'x+1/2, y+1/2, z'
'-x+1/2, y+1/2, -z'
'-x, -y, -z'
'x, -y, z'
'-x+1/2, -y+1/2, -z'
'x+1/2, -y+1/2, z'

loop_
_atom_site_label
_atom_site_type_symbol
_atom_site_fract_x
_atom_site_fract_y
_atom_site_fract_z
_atom_site_U_iso_or_equiv
_atom_site_adp_type
_atom_site_occupancy
_atom_site_symmetry_multiplicity
_atom_site_calc_flag
_atom_site_refinement_flags
I1 I 0.39915(3) 0.0000 0.21783(5) 0.0340(2) Uani 1 2 d S
I2 I 0.40487(2) 0.22962(3) 0.72280(4) 0.04065(19) Uani 1 1 d .
Ag1 Ag 0.5000 0.12121(5) 0.5000 0.0549(2) Uani 1 2 d S
Ag2 Ag 0.5000 0.11925(5) 0.0000 0.0521(2) Uani 1 2 d S
N1 N 0.1515(4) 0.0000 0.7788(7) 0.0288(11) Uani 1 2 d S
C1 C 0.1505(4) 0.0000 0.5741(8) 0.0349(14) Uani 1 2 d S
H1A H 0.1208 -0.0608 0.5248 0.042 Uiso 0.50 1 calc PR
H1B H 0.1208 0.0608 0.5248 0.042 Uiso 0.50 1 calc PR
C2 C 0.0635(4) 0.0000 0.8066(9) 0.0314(12) Uani 1 2 d S
H2A H 0.0378 0.0607 0.7466 0.038 Uiso 0.50 1 calc PR
H2B H 0.0378 -0.0607 0.7466 0.038 Uiso 0.50 1 calc PR
C3 C 0.1958(3) 0.0951(3) 0.8649(6) 0.0321(9) Uani 1 1 d .
H3A H 0.1936 0.0929 0.9935 0.039 Uiso 1 1 calc R
H3B H 0.2526 0.0904 0.8479 0.039 Uiso 1 1 calc R
C4 C 0.0453(5) 0.0000 0.9973(10) 0.0375(14) Uani 1 2 d S
H4A H 0.0694 0.0610 1.0593 0.045 Uiso 0.50 1 calc PR
H4B H 0.0694 -0.0610 1.0593 0.045 Uiso 0.50 1 calc PR
C5 C 0.1633(3) 0.1980(4) 0.7941(7) 0.0430(11) Uani 1 1 d .
H5A H 0.1953 0.2529 0.8552 0.064 Uiso 1 1 calc R
H5B H 0.1077 0.2051 0.8144 0.064 Uiso 1 1 calc R
H5C H 0.1662 0.2020 0.6672 0.064 Uiso 1 1 calc R
C6 C 0.2328(6) 0.0000 0.5112(11) 0.054(2) Uani 1 2 d S
H6A H 0.2261 0.0000 0.3819 0.082 Uiso 1 2 calc SR
H6B H 0.2624 -0.0609 0.5558 0.082 Uiso 0.50 1 calc PR
H6C H 0.2624 0.0609 0.5558 0.082 Uiso 0.50 1 calc PR

loop_
_atom_site_aniso_label
_atom_site_aniso_U_11
_atom_site_aniso_U_22
_atom_site_aniso_U_33
_atom_site_aniso_U_23
_atom_site_aniso_U_13
_atom_site_aniso_U_12
I1 0.0360(3) 0.0355(3) 0.0316(3) 0.000 0.0089(2) 0.000
I2 0.0469(3) 0.0415(3) 0.0340(2) 0.00113(11) 0.00731(17) 0.00421(13)
Ag1 0.0661(5) 0.0554(4) 0.0452(4) 0.000 0.0150(3) 0.000
Ag2 0.0641(5) 0.0511(4) 0.0413(3) 0.000 0.0084(3) 0.000
N1 0.033(3) 0.026(2) 0.029(2) 0.000 0.011(2) 0.000
C1 0.039(4) 0.043(3) 0.023(3) 0.000 0.009(3) 0.000
C2 0.023(3) 0.035(3) 0.037(3) 0.000 0.005(3) 0.000
C3 0.032(2) 0.031(2) 0.0332(19) -0.0019(16) 0.0048(17) -0.0053(17)
C4 0.036(4) 0.039(3) 0.039(3) 0.000 0.010(3) 0.000
C5 0.049(3) 0.033(2) 0.047(3) 0.001(2) 0.008(2) 0.002(2)
C6 0.049(5) 0.077(5) 0.042(4) 0.000 0.020(4) 0.000

loop_
_atom_type_symbol
_atom_type_description
_atom_type_scat_dispersion_real
_atom_type_scat_dispersion_imag
_atom_type_scat_source
C C 0.0033 0.0016 'International Tables Vol C Tables 4.2.6.8 and 6.1.1.4'
H H 0.0000 0.0000 'International Tables Vol C Tables 4.2.6.8 and 6.1.1.4'
N N 0.0061 0.0033 'International Tables Vol C Tables 4.2.6.8 and 6.1.1.4'
Ag Ag -0.8971 1.1015 'International Tables Vol C Tables 4.2.6.8 and 6.1.1.4'
I I -0.4742 1.8119 'International Tables Vol C Tables 4.2.6.8 and 6.1.1.4'

loop_
_geom_angle_atom_site_label_1
_geom_angle_atom_site_label_2
_geom_angle_atom_site_label_3
_geom_angle
_geom_angle_site_symmetry_1
_geom_angle_site_symmetry_3
Ag2 I1 Ag2 63.18(3) 5_655 .
Ag2 I1 Ag1 111.41(2) 5_655 .
Ag2 I1 Ag1 79.155(18) . .
Ag2 I1 Ag1 79.155(18) 5_655 5_656
Ag2 I1 Ag1 111.41(2) . 5_656
Ag1 I1 Ag1 63.74(3) . 5_656
Ag2 I2 Ag1 83.397(18) 1_556 .
I2 Ag1 I2 120.73(3) 2_656 .
I2 Ag1 I1 98.342(17) 2_656 .
I2 Ag1 I1 112.153(18) . .
I2 Ag1 I1 112.153(18) 2_656 5_656
I2 Ag1 I1 98.342(17) . 5_656
I1 Ag1 I1 116.26(3) . 5_656
I2 Ag1 Ag1 119.636(16) 2_656 5_656
I2 Ag1 Ag1 119.636(16) . 5_656
I1 Ag1 Ag1 58.130(16) . 5_656
I1 Ag1 Ag1 58.130(16) 5_656 5_656
I2 Ag2 I2 119.37(3) 2_656 1_554
I2 Ag2 I1 111.762(18) 2_656 5_655
I2 Ag2 I1 99.095(17) 1_554 5_655
I2 Ag2 I1 99.095(17) 2_656 .
I2 Ag2 I1 111.762(18) 1_554 .
I1 Ag2 I1 116.82(3) 5_655 .
I2 Ag2 Ag2 120.314(16) 2_656 5_655
I2 Ag2 Ag2 120.313(16) 1_554 5_655
I1 Ag2 Ag2 58.408(15) 5_655 5_655
I1 Ag2 Ag2 58.408(15) . 5_655
C2 N1 C3 111.3(3) . .
C2 N1 C3 111.3(3) . 6
C3 N1 C3 106.8(5) . 6
C2 N1 C1 105.3(5) . .
C3 N1 C1 111.2(3) . .
C3 N1 C1 111.2(3) 6 .
C6 C1 N1 115.5(6) . .
C6 C1 H1A 108.4 . .
N1 C1 H1A 108.4 . .
C6 C1 H1B 108.4 . .
N1 C1 H1B 108.4 . .
H1A C1 H1B 107.5 . .
C4 C2 N1 117.3(6) . .
C4 C2 H2A 108.0 . .
N1 C2 H2A 108.0 . .
C4 C2 H2B 108.0 . .
N1 C2 H2B 108.0 . .
H2A C2 H2B 107.2 . .
C5 C3 N1 115.5(4) . .
C5 C3 H3A 108.4 . .
N1 C3 H3A 108.4 . .
C5 C3 H3B 108.4 . .
N1 C3 H3B 108.4 . .
H3A C3 H3B 107.5 . .
C2 C4 C4 111.0(8) . 5_557
C2 C4 H4A 109.4 . .
C4 C4 H4A 109.4 5_557 .
C2 C4 H4B 109.4 . .
C4 C4 H4B 109.4 5_557 .
H4A C4 H4B 108.0 . .
C3 C5 H5A 109.5 . .
C3 C5 H5B 109.5 . .
H5A C5 H5B 109.5 . .
C3 C5 H5C 109.5 . .
H5A C5 H5C 109.5 . .
H5B C5 H5C 109.5 . .
C1 C6 H6A 109.5 . .
C1 C6 H6B 109.5 . .
H6A C6 H6B 109.5 . .
C1 C6 H6C 109.5 . .
H6A C6 H6C 109.5 . .
H6B C6 H6C 109.5 . .

loop_
_geom_bond_atom_site_label_1
_geom_bond_atom_site_label_2
_geom_bond_distance
_geom_bond_site_symmetry_2
I1 Ag2 2.9290(8) 5_655
I1 Ag2 2.9290(8) .
I1 Ag1 2.9539(9) .
I1 Ag1 2.9539(9) 5_656
I2 Ag2 2.8136(8) 1_556
I2 Ag1 2.8209(7) .
Ag1 I2 2.8209(7) 2_656
Ag1 I1 2.9539(9) 5_656
Ag1 Ag1 3.1193(15) 5_656
Ag2 I2 2.8136(8) 2_656
Ag2 I2 2.8136(8) 1_554
Ag2 I1 2.9290(8) 5_655
Ag2 Ag2 3.0689(15) 5_655
N1 C2 1.503(9) .
N1 C3 1.524(5) .
N1 C3 1.524(5) 6
N1 C1 1.532(7) .
C1 C6 1.505(10) .
C1 H1A 0.9700 .
C1 H1B 0.9700 .
C2 C4 1.501(9) .
C2 H2A 0.9700 .
C2 H2B 0.9700 .
C3 C5 1.499(6) .
C3 H3A 0.9700 .
C3 H3B 0.9700 .
C4 C4 1.510(14) 5_557
C4 H4A 0.9700 .
C4 H4B 0.9700 .
C5 H5A 0.9600 .
C5 H5B 0.9600 .
C5 H5C 0.9600 .
C6 H6A 0.9600 .
C6 H6B 0.9600 .
C6 H6C 0.9600 .
